data_4132764
loop_
_publ_author_name
'Geri, Jacob B.'
'Wade Wolfe, Michael M.'
'Szymczak, Nathaniel K.'

_publ_section_title
;
 The Difluoromethyl Group as a Masked Nucleophile: A Lewis Acid/Base
 Approach.
;
_journal_issue 30
_journal_name_full 'Journal of the American Chemical Society'
_journal_page_first 9404
_journal_page_last 9408
_journal_paper_doi 10.1021/jacs.8b06093
_journal_volume 140
_journal_year 2018
_chemical_formula_moiety 'C25 H47 B3 F2 K N3 O6'
_chemical_formula_sum 'C25 H47 B3 F2 K N3 O6'
_chemical_formula_weight 595.18
_space_group_crystal_system triclinic
_space_group_IT_number 2
_space_group_name_Hall '-P 1'
_space_group_name_H-M_alt 'P -1'
_atom_sites_solution_hydrogens geom
_audit_creation_date 2018-05-18
_audit_creation_method
;
Olex2 1.2
(compiled 2018.04.26 svn.r3504 for OlexSys, GUI svn.r5492)
;
_cell_angle_alpha 88.900(2)
_cell_angle_beta 89.950(3)
_cell_angle_gamma 86.561(2)
_cell_formula_units_Z 4
_cell_length_a 9.4486(3)
_cell_length_b 14.7590(3)
_cell_length_c 22.6127(9)
_cell_measurement_reflns_used 13706
_cell_measurement_temperature 293(2)
_cell_measurement_theta_max 68.8930
_cell_measurement_theta_min 3.5260
_cell_volume 3147.12(17)
_computing_cell_refinement 'CrysAlisPro 1.171.38.41 (Rigaku OD, 2015)'
_computing_data_collection 'CrysAlisPro 1.171.38.41 (Rigaku OD, 2015)'
_computing_data_reduction 'CrysAlisPro 1.171.38.41 (Rigaku OD, 2015)'
_computing_molecular_graphics 'Olex2 (Dolomanov et al., 2009)'
_computing_publication_material 'Olex2 (Dolomanov et al., 2009)'
_computing_structure_refinement 'ShelXL (Sheldrick, 2015)'
_diffrn_ambient_temperature 293(2)
_diffrn_detector 'CCD plate'
_diffrn_measured_fraction_theta_full 0.973
_diffrn_measured_fraction_theta_max 0.941
_diffrn_measurement_details
;
List of Runs (angles in degrees, time in seconds):

  # Type    Start    End  Width  t~exp~   \w     \q     \k     \f   Frames
--------------------------------------------------------------------------
  1  \w   -110.00  70.00   1.00    1.00    --  -20.00   0.00-180.00  180
  2  \w    -45.00   0.00   1.00    1.00    --  -20.00  72.00   0.00   45
  3  \w    -45.00   0.00   1.00    1.00    --  -20.00  72.00   0.00   45
  4  \w    -25.00  43.00   1.00    1.00    --  -20.00  36.00 120.00   68
  5  \w    -45.00   0.00   1.00    1.00    --  -20.00  72.00-180.00   45
  6  \w   -173.00-128.00   1.00    5.00    --  -92.00 -36.00 120.00   45
  7  \w   -133.00 -88.00   1.00    5.00    --  -92.00 -36.00 -60.00   45
  8  \w   -104.00 -59.00   1.00    5.00    --  -92.00  36.00  60.00   45
  9  \w   -122.00 -77.00   1.00    5.00    --  -92.00 -72.00  60.00   45
 10  \w   -174.00 -78.00   1.00    5.00    --  -92.00 -72.00-120.00   96
 11  \w    -93.00 -35.00   1.00    5.00    --  -92.00  36.00-120.00   58
 12  \w   -176.00 -77.00   1.00    5.00    --  -92.00 -72.00 -60.00   99
 13  \w   -147.00 -75.00   1.00    5.00    --  -92.00 -72.00-180.00   72
 14  \w   -176.00 -77.00   1.00    5.00    --  -92.00 -72.00 120.00   99
 15  \w   -177.00-116.00   1.00    5.00    --  -92.00 -36.00  60.00   61
 16  \w    -87.00  -9.00   1.00    5.00    --  -92.00  36.00 -60.00   78
 17  \w   -102.00 -14.00   1.00    5.00    --  -92.00  36.00   0.00   88
 18  \w   -102.00 -21.00   1.00    5.00    --  -92.00  72.00 120.00   81
 19  \w   -175.00-104.00   1.00    5.00    --  -92.00 -36.00   0.00   71
 20  \w   -104.00 -52.00   1.00    5.00    --  -92.00  72.00  60.00   52
 21  \w   -109.00 -14.00   1.00    5.00    --  -92.00  72.00-120.00   95
 22  \w   -105.00 -24.00   1.00    5.00    --  -92.00  36.00-120.00   81
 23  \w   -105.00  -2.00   1.00    5.00    --  -92.00  36.00-180.00  103
 24  \w   -106.00  -2.00   1.00    5.00    --  -92.00  72.00 -60.00  104
 25  \w   -106.00  -2.00   1.00    5.00    --  -92.00  72.00 -60.00  104
 26  \w   -107.00 -29.00   1.00    5.00    --  -92.00  72.00   0.00   78
 27  \w   -117.00 -72.00   1.00    5.00    --  -92.00  72.00 180.00   45
;
_diffrn_measurement_device 'abstract diffractometer'
_diffrn_measurement_device_type 'dtrek-CrysAlisPro-abstract goniometer imported rigaku-d*trek images'
_diffrn_measurement_method '\w scans'
_diffrn_orient_matrix_type 'CrysAlisPro convention (1999,Acta A55,543-557)'
_diffrn_orient_matrix_UB_11 0.0639085000
_diffrn_orient_matrix_UB_12 0.0550942000
_diffrn_orient_matrix_UB_13 -0.0509060000
_diffrn_orient_matrix_UB_21 -0.0587971000
_diffrn_orient_matrix_UB_22 -0.0651101000
_diffrn_orient_matrix_UB_23 -0.0450776000
_diffrn_orient_matrix_UB_31 -0.1383460000
_diffrn_orient_matrix_UB_32 0.0605305000
_diffrn_orient_matrix_UB_33 -0.0043794000
_diffrn_radiation_monochromator graphite
_diffrn_radiation_probe x-ray
_diffrn_radiation_type CuK\a
_diffrn_radiation_wavelength 1.54184
_diffrn_reflns_av_unetI/netI 0.0625
_diffrn_reflns_Laue_measured_fraction_full 0.973
_diffrn_reflns_Laue_measured_fraction_max 0.941
_diffrn_reflns_limit_h_max 11
_diffrn_reflns_limit_h_min -11
_diffrn_reflns_limit_k_max 17
_diffrn_reflns_limit_k_min -17
_diffrn_reflns_limit_l_max 27
_diffrn_reflns_limit_l_min -1
_diffrn_reflns_number 11330
_diffrn_reflns_point_group_measured_fraction_full 0.973
_diffrn_reflns_point_group_measured_fraction_max 0.941
_diffrn_reflns_theta_full 67.684
_diffrn_reflns_theta_max 70.525
_diffrn_reflns_theta_min 3.000
_diffrn_source 'fine-focus sealed X-ray tube'
_diffrn_source_type 'Enhance (Cu) X-ray Source'
_exptl_absorpt_coefficient_mu 1.925
_exptl_absorpt_correction_T_max 1.00000
_exptl_absorpt_correction_T_min 0.73198
_exptl_absorpt_correction_type multi-scan
_exptl_absorpt_process_details
;
CrysAlisPro 1.171.38.41 (Rigaku Oxford Diffraction, 2015)
Empirical absorption correction using spherical harmonics,
 implemented in SCALE3 ABSPACK scaling algorithm.
;
_exptl_crystal_colour colourless
_exptl_crystal_colour_primary colourless
_exptl_crystal_density_diffrn 1.256
_exptl_crystal_description block
_exptl_crystal_F_000 1272
_exptl_crystal_size_max 0.19
_exptl_crystal_size_mid 0.06
_exptl_crystal_size_min 0.06
_refine_diff_density_max 0.906
_refine_diff_density_min -0.758
_refine_diff_density_rms 0.109
_refine_ls_extinction_method none
_refine_ls_goodness_of_fit_ref 1.041
_refine_ls_hydrogen_treatment constr
_refine_ls_matrix_type full
_refine_ls_number_parameters 849
_refine_ls_number_reflns 11330
_refine_ls_number_restraints 93
_refine_ls_restrained_S_all 1.038
_refine_ls_R_factor_all 0.1165
_refine_ls_R_factor_gt 0.1049
_refine_ls_shift/su_max 0.000
_refine_ls_shift/su_mean 0.000
_refine_ls_structure_factor_coef Fsqd
_refine_ls_weighting_details 'w=1/[\s^2^(Fo^2^)+(0.1800P)^2^+3.8429P] where P=(Fo^2^+2Fc^2^)/3'
_refine_ls_weighting_scheme calc
_refine_ls_wR_factor_gt 0.2898
_refine_ls_wR_factor_ref 0.3063
_reflns_Friedel_coverage 0.000
_reflns_number_gt 9238
_reflns_number_total 11330
_reflns_threshold_expression 'I > 2\s(I)'
_cod_data_source_file ja8b06093_si_001.cif
_cod_data_source_block jg4167_tw
_cod_original_cell_volume 3147.14(16)
_cod_database_code 4132764
_shelx_shelxl_version_number 2018/3
_chemical_oxdiff_formula C25H47B3F2KN3O6
_shelx_space_group_comment
;
The symmetry employed for this shelxl refinement is uniquely defined
by the following loop, which should always be used as a source of
symmetry information in preference to the above space-group names.
They are only intended as comments.
;
_shelx_estimated_absorpt_t_max 0.893
_shelx_estimated_absorpt_t_min 0.711
_reflns_odcompleteness_completeness 94.49
_reflns_odcompleteness_iscentric 1
_reflns_odcompleteness_theta 70.42
_olex2_refinement_description
;
1. Twinned data refinement
 Scales: 0.716(6)
 0.284(6)
2. Fixed Uiso
 At 1.2 times of:
  All C(H) groups, All C(H,H) groups
 At 1.5 times of:
  All C(H,H,H) groups
3. Restrained distances
 C32-B63 \\sim C103-B65 \\sim C103-B65A
 with sigma of 0.01
4. Same fragment restrains
{B63, C71, N1, C72, B61, C73, N3, C74, B64, C75, N2, C76} sigma for 1-2: 0.02,
1-3: 0.04
as
{B65, C101, N4, C102, B67, C112, N5, C113, B66, C111, N6, C110}
{B63, C71, N1, C72, B61, C73, N3, C74, B64, C75, N2, C76} sigma for 1-2: 0.02,
1-3: 0.04
as
{B65A, C1, N4A, C2, B67A, C3, N5A, C4, B66A, C5, N6A, C6}
5. Others
 Sof(B65A)=Sof(C1)=Sof(H1A)=Sof(H1B)=Sof(H1C)=Sof(N4A)=Sof(C2)=Sof(H2A)=
 Sof(H2B)=Sof(H2C)=Sof(B67A)=Sof(C3)=Sof(H3A)=Sof(H3B)=Sof(H3C)=Sof(N5A)=
 Sof(C4)=Sof(H4A)=Sof(H4B)=Sof(H4C)=Sof(B66A)=Sof(C5)=Sof(H5A)=Sof(H5B)=
 Sof(H5C)=Sof(N6A)=Sof(C6)=Sof(H6A)=Sof(H6B)=Sof(H6C)=1-FVAR(1)
 Sof(B65)=Sof(C101)=Sof(H10A)=Sof(H10B)=Sof(H10C)=Sof(N4)=Sof(C102)=Sof(H10D)=
 Sof(H10E)=Sof(H10F)=Sof(B67)=Sof(C112)=Sof(H11A)=Sof(H11B)=Sof(H11C)=Sof(N5)=
 Sof(C113)=Sof(H11D)=Sof(H11E)=Sof(H11F)=Sof(B66)=Sof(C111)=Sof(H11G)=Sof(H11H)=
 Sof(H11I)=Sof(N6)=Sof(C110)=Sof(H11J)=Sof(H11K)=Sof(H11L)=FVAR(1)
6.a Secondary CH2 refined with riding coordinates:
 C94(H94A,H94B), C96(H96A,H96B), C100(H10G,H10H), C93(H93A,H93B), C90(H90A,
 H90B), C89(H89A,H89B), C99(H99A,H99B), C91(H91A,H91B), C85(H85A,H85B),
 C92(H92A,H92B), C80(H80A,H80B), C82(H82A,H82B), C86(H86A,H86B), C97(H97A,H97B),
  C88(H88A,H88B), C83(H83A,H83B), C95(H95A,H95B), C98(H98A,H98B), C79(H79A,
 H79B), C81(H81A,H81B), C84(H84A,H84B), C87(H87A,H87B), C77(H77A,H77B),
 C78(H78A,H78B)
6.b Aromatic/amide H refined with riding coordinates:
 C109(H109), C27(H27), C31(H31), C105(H105), C106(H106), C41(H41), C108(H108),
 C56(H56), C107(H107), C70(H70)
6.c Idealised Me refined as rotating group:
 C71(H71A,H71B,H71C), C72(H72A,H72B,H72C), C73(H73A,H73B,H73C), C74(H74A,H74B,
 H74C), C75(H75A,H75B,H75C), C76(H76A,H76B,H76C), C101(H10A,H10B,H10C),
 C102(H10D,H10E,H10F), C112(H11A,H11B,H11C), C113(H11D,H11E,H11F), C111(H11G,
 H11H,H11I), C110(H11J,H11K,H11L), C1(H1A,H1B,H1C), C2(H2A,H2B,H2C), C3(H3A,H3B,
 H3C), C4(H4A,H4B,H4C), C5(H5A,H5B,H5C), C6(H6A,H6B,H6C)
;
_olex2_submission_special_instructions 'No special instructions were received'
_oxdiff_exptl_absorpt_empirical_details
;
Empirical correction (ABSPACK) includes:
- Absorption correction using spherical harmonics
- Frame scaling
- Detector area scaling
;
_oxdiff_exptl_absorpt_empirical_full_max 2.364
_oxdiff_exptl_absorpt_empirical_full_min 0.628

loop_
_space_group_symop_operation_xyz
'x, y, z'
'-x, -y, -z'

loop_
_atom_site_label
_atom_site_type_symbol
_atom_site_fract_x
_atom_site_fract_y
_atom_site_fract_z
_atom_site_U_iso_or_equiv
_atom_site_adp_type
_atom_site_occupancy
_atom_site_site_symmetry_order
_atom_site_calc_flag
_atom_site_refinement_flags_posn
_atom_site_refinement_flags_occupancy
_atom_site_disorder_assembly
_atom_site_disorder_group
K1 K 0.75240(9) 0.76225(7) 0.43208(4) 0.0397(3) Uani 1 1 d . . . .
K2 K 0.75082(11) 0.74171(9) 0.93451(4) 0.0543(3) Uani 1 1 d . . . .
O10 O 1.0368(3) 0.7408(2) 0.39271(12) 0.0383(7) Uani 1 1 d . . . .
O8 O 0.4483(3) 0.7807(2) 0.43854(13) 0.0433(7) Uani 1 1 d . . . .
O12 O 0.6158(3) 0.9348(2) 0.43743(14) 0.0464(8) Uani 1 1 d . . . .
F4 F 0.8804(3) 0.85557(19) 0.55235(11) 0.0496(7) Uani 1 1 d . . . .
F5 F 0.6838(3) 0.7821(2) 0.55100(11) 0.0506(7) Uani 1 1 d . . . .
O6 O 0.8919(3) 0.5715(3) 0.93879(16) 0.0569(10) Uani 1 1 d . . . .
O1 O 1.0561(4) 0.7267(3) 0.93744(15) 0.0546(9) Uani 1 1 d . . . .
O7 O 0.5904(3) 0.6069(2) 0.43606(14) 0.0455(7) Uani 1 1 d . . . .
O11 O 0.8990(3) 0.9150(2) 0.39887(13) 0.0419(7) Uani 1 1 d . . . .
O9 O 0.8570(3) 0.5976(2) 0.37988(13) 0.0415(7) Uani 1 1 d . . . .
O2 O 0.9098(4) 0.8995(3) 0.93350(16) 0.0595(10) Uani 1 1 d . . . .
O4 O 0.4650(4) 0.7601(3) 0.89505(15) 0.0548(9) Uani 1 1 d . . . .
F6 F 0.8231(4) 0.7164(2) 1.05477(13) 0.0654(9) Uani 1 1 d . . . .
F7 F 0.6261(4) 0.6457(2) 1.05137(12) 0.0627(9) Uani 1 1 d . . . .
O3 O 0.6409(4) 0.9061(3) 0.88079(16) 0.0542(9) Uani 1 1 d . . . .
O5 O 0.6101(4) 0.5884(3) 0.90111(16) 0.0578(10) Uani 1 1 d . . . .
C94 C 0.4119(5) 0.8648(4) 0.4669(2) 0.0498(12) Uani 1 1 d . . . .
H94A H 0.453487 0.864094 0.506134 0.060 Uiso 1 1 calc R . . .
H94B H 0.309706 0.873054 0.470985 0.060 Uiso 1 1 calc R . . .
C96 C 0.4415(5) 0.6211(4) 0.4377(2) 0.0529(12) Uani 1 1 d . . . .
H96A H 0.400484 0.569237 0.456632 0.064 Uiso 1 1 calc R . . .
H96B H 0.404587 0.627298 0.397739 0.064 Uiso 1 1 calc R . . .
C100 C 1.0658(5) 0.6675(3) 0.3530(2) 0.0418(10) Uani 1 1 d . . . .
H10G H 1.167273 0.657844 0.347334 0.050 Uiso 1 1 calc R . . .
H10H H 1.022408 0.682113 0.314907 0.050 Uiso 1 1 calc R . . .
C93 C 0.4653(5) 0.9406(4) 0.4311(2) 0.0485(12) Uani 1 1 d . . . .
H93A H 0.439309 0.934989 0.389864 0.058 Uiso 1 1 calc R . . .
H93B H 0.425720 0.998359 0.445120 0.058 Uiso 1 1 calc R . . .
C90 C 1.0433(5) 0.8961(3) 0.41437(19) 0.0389(9) Uani 1 1 d . . . .
H90A H 1.050945 0.877186 0.455630 0.047 Uiso 1 1 calc R . . .
H90B H 1.096071 0.949881 0.408518 0.047 Uiso 1 1 calc R . . .
C109 C 0.6636(6) 0.5825(4) 1.1683(2) 0.0476(11) Uani 1 1 d . . . .
H109 H 0.569790 0.582693 1.155793 0.057 Uiso 1 1 calc R . . .
C89 C 1.1017(5) 0.8211(3) 0.37534(18) 0.0377(9) Uani 1 1 d . . . .
H89A H 1.080664 0.836008 0.334186 0.045 Uiso 1 1 calc R . . .
H89B H 1.203735 0.812965 0.379929 0.045 Uiso 1 1 calc R . . .
C27 C 0.8281(6) 0.9129(3) 0.6671(2) 0.0464(11) Uani 1 1 d . . . .
H27 H 0.922046 0.916739 0.655445 0.056 Uiso 1 1 calc R . . .
C99 C 1.0079(5) 0.5842(3) 0.3783(2) 0.0456(11) Uani 1 1 d . . . .
H99A H 1.035488 0.532551 0.354109 0.055 Uiso 1 1 calc R . . .
H99B H 1.044547 0.572455 0.417934 0.055 Uiso 1 1 calc R . . .
C91 C 0.8368(5) 0.9958(3) 0.4242(2) 0.0455(10) Uani 1 1 d . . . .
H91A H 0.885323 1.048092 0.410032 0.055 Uiso 1 1 calc R . . .
H91B H 0.844851 0.992277 0.466929 0.055 Uiso 1 1 calc R . . .
C31 C 0.6036(5) 0.8459(4) 0.6581(2) 0.0478(11) Uani 1 1 d . . . .
H31 H 0.546559 0.805153 0.640221 0.057 Uiso 1 1 calc R . . .
C32 C 0.8006(5) 0.7977(3) 0.58855(18) 0.0396(9) Uani 1 1 d D . . .
C105 C 0.8917(5) 0.6413(3) 1.16191(19) 0.0443(10) Uani 1 1 d . . . .
H105 H 0.953501 0.681287 1.145230 0.053 Uiso 1 1 calc R . . .
C85 C 1.0440(5) 0.5672(4) 0.9332(3) 0.0587(15) Uani 1 1 d . . . .
H85A H 1.071028 0.572910 0.891942 0.070 Uiso 1 1 calc R . . .
H85B H 1.084533 0.509767 0.948873 0.070 Uiso 1 1 calc R . . .
C104 C 0.7553(5) 0.6399(3) 1.14013(18) 0.0392(9) Uani 1 1 d . . . .
C92 C 0.6842(5) 1.0049(3) 0.4064(2) 0.0469(11) Uani 1 1 d . . . .
H92A H 0.642405 1.064023 0.416967 0.056 Uiso 1 1 calc R . . .
H92B H 0.674872 0.998053 0.364036 0.056 Uiso 1 1 calc R . . .
C80 C 0.4322(6) 0.8348(5) 0.8560(3) 0.0678(18) Uani 1 1 d . . . .
H80A H 0.330211 0.843896 0.851424 0.081 Uiso 1 1 calc R . . .
H80B H 0.473264 0.822778 0.817397 0.081 Uiso 1 1 calc R . . .
C106 C 0.9381(6) 0.5842(4) 1.2081(2) 0.0529(12) Uani 1 1 d . . . .
H106 H 1.030625 0.585875 1.221842 0.064 Uiso 1 1 calc R . . .
C82 C 0.4627(5) 0.6034(4) 0.9152(2) 0.0536(13) Uani 1 1 d . . . .
H82A H 0.451439 0.618996 0.956517 0.064 Uiso 1 1 calc R . . .
H82B H 0.412979 0.549011 0.908255 0.064 Uiso 1 1 calc R . . .
C86 C 1.0949(5) 0.6436(4) 0.9673(2) 0.0613(16) Uani 1 1 d . . . .
H86A H 1.053344 0.643487 1.006539 0.074 Uiso 1 1 calc R . . .
H86B H 1.197141 0.636761 0.971441 0.074 Uiso 1 1 calc R . . .
C41 C 0.5503(6) 0.8994(4) 0.7048(2) 0.0589(14) Uani 1 1 d . . . .
H41 H 0.457968 0.893790 0.718056 0.071 Uiso 1 1 calc R . . .
C97 C 0.6364(6) 0.5339(4) 0.3980(2) 0.0490(11) Uani 1 1 d . . . .
H97A H 0.608655 0.548935 0.357570 0.059 Uiso 1 1 calc R . . .
H97B H 0.591872 0.478951 0.410024 0.059 Uiso 1 1 calc R . . .
C88 C 1.0615(6) 0.8880(5) 0.9336(3) 0.0642(15) Uani 1 1 d . . . .
H88A H 1.101396 0.940018 0.951454 0.077 Uiso 1 1 calc R . . .
H88B H 1.096269 0.883523 0.893311 0.077 Uiso 1 1 calc R . . .
C44 C 0.7428(5) 0.8541(3) 0.63873(18) 0.0393(9) Uani 1 1 d . . . .
C83 C 0.6715(5) 0.5075(4) 0.9254(2) 0.0572(14) Uani 1 1 d . . . .
H83A H 0.624660 0.455935 0.910270 0.069 Uiso 1 1 calc R . . .
H83B H 0.662416 0.507169 0.968085 0.069 Uiso 1 1 calc R . . .
C95 C 0.4015(5) 0.7051(4) 0.4713(2) 0.0531(12) Uani 1 1 d . . . .
H95A H 0.299463 0.711241 0.476615 0.064 Uiso 1 1 calc R . . .
H95B H 0.445740 0.701703 0.510060 0.064 Uiso 1 1 calc R . . .
C108 C 0.7094(7) 0.5250(4) 1.2146(2) 0.0555(13) Uani 1 1 d . . . .
H108 H 0.646830 0.486801 1.232699 0.067 Uiso 1 1 calc R . . .
C103 C 0.7021(5) 0.7003(3) 1.08969(19) 0.0456(11) Uani 1 1 d D . . .
C98 C 0.7938(6) 0.5189(3) 0.4018(2) 0.0476(11) Uani 1 1 d . . . .
H98A H 0.822056 0.506884 0.442591 0.057 Uiso 1 1 calc R . . .
H98B H 0.825030 0.466765 0.378647 0.057 Uiso 1 1 calc R . . .
C79 C 0.4901(6) 0.9170(5) 0.8807(3) 0.0656(17) Uani 1 1 d . . . .
H79A H 0.459391 0.969908 0.856855 0.079 Uiso 1 1 calc R . . .
H79B H 0.455633 0.925868 0.920671 0.079 Uiso 1 1 calc R . . .
C81 C 0.4045(5) 0.6793(4) 0.8766(2) 0.0558(14) Uani 1 1 d . . . .
H81A H 0.428327 0.667647 0.835632 0.067 Uiso 1 1 calc R . . .
H81B H 0.302068 0.685464 0.880184 0.067 Uiso 1 1 calc R . . .
C84 C 0.8259(6) 0.5019(4) 0.9079(3) 0.0596(14) Uani 1 1 d . . . .
H84A H 0.869778 0.442744 0.918669 0.071 Uiso 1 1 calc R . . .
H84B H 0.835409 0.511049 0.865518 0.071 Uiso 1 1 calc R . . .
C87 C 1.1050(6) 0.8040(5) 0.9678(3) 0.0662(16) Uani 1 1 d . . . .
H87A H 1.207421 0.798334 0.971471 0.079 Uiso 1 1 calc R . . .
H87B H 1.064489 0.806733 1.007156 0.079 Uiso 1 1 calc R . . .
C77 C 0.8605(6) 0.9722(4) 0.8955(2) 0.0573(13) Uani 1 1 d . . . .
H77A H 0.886655 0.958731 0.854961 0.069 Uiso 1 1 calc R . . .
H77B H 0.903911 1.027364 0.906401 0.069 Uiso 1 1 calc R . . .
C56 C 0.7742(7) 0.9662(4) 0.7129(2) 0.0588(14) Uani 1 1 d . . . .
H56 H 0.831652 1.005994 0.731520 0.071 Uiso 1 1 calc R . . .
C78 C 0.7030(6) 0.9852(4) 0.9005(2) 0.0608(15) Uani 1 1 d . . . .
H78A H 0.676558 0.996425 0.941243 0.073 Uiso 1 1 calc R . . .
H78B H 0.669107 1.037298 0.876516 0.073 Uiso 1 1 calc R . . .
C107 C 0.8478(7) 0.5247(4) 1.2337(2) 0.0576(14) Uani 1 1 d . . . .
H107 H 0.880191 0.484755 1.263733 0.069 Uiso 1 1 calc R . . .
C70 C 0.6344(8) 0.9601(4) 0.7308(2) 0.0653(17) Uani 1 1 d . . . .
H70 H 0.597574 0.997259 0.760493 0.078 Uiso 1 1 calc R . . .
B63 B 0.8934(5) 0.6999(3) 0.60292(19) 0.0364(10) Uani 1 1 d D . . .
C71 C 0.9337(6) 0.6542(4) 0.5391(2) 0.0547(13) Uani 1 1 d D . . .
H71A H 0.848625 0.637507 0.519964 0.082 Uiso 1 1 calc GR . . .
H71B H 0.996041 0.601158 0.545359 0.082 Uiso 1 1 calc GR . . .
H71C H 0.979863 0.697273 0.514537 0.082 Uiso 1 1 calc GR . . .
N1 N 1.0294(4) 0.7203(3) 0.63781(17) 0.0427(9) Uani 1 1 d D . . .
C72 C 1.1551(6) 0.7429(4) 0.6054(3) 0.0658(16) Uani 1 1 d D . . .
H72A H 1.206130 0.688115 0.593372 0.099 Uiso 1 1 calc GR . . .
H72B H 1.214528 0.776423 0.630327 0.099 Uiso 1 1 calc GR . . .
H72C H 1.128095 0.779136 0.571109 0.099 Uiso 1 1 calc GR . . .
B61 B 1.0249(7) 0.7253(4) 0.7014(3) 0.0551(16) Uani 1 1 d D . . .
C73 C 1.1556(8) 0.7541(5) 0.7396(3) 0.078(2) Uani 1 1 d D . . .
H73A H 1.242472 0.737106 0.719515 0.117 Uiso 1 1 calc GR . . .
H73B H 1.154636 0.724042 0.777581 0.117 Uiso 1 1 calc GR . . .
H73C H 1.148579 0.818671 0.744691 0.117 Uiso 1 1 calc GR . . .
N3 N 0.8971(5) 0.6992(3) 0.73171(16) 0.0508(10) Uani 1 1 d D . . .
C74 C 0.8751(8) 0.7231(5) 0.7941(2) 0.0698(17) Uani 1 1 d D . . .
H74A H 0.912840 0.674189 0.819171 0.105 Uiso 1 1 calc GR . . .
H74B H 0.775483 0.733438 0.801643 0.105 Uiso 1 1 calc GR . . .
H74C H 0.922639 0.777144 0.802300 0.105 Uiso 1 1 calc GR . . .
B64 B 0.7946(6) 0.6481(4) 0.7025(3) 0.0504(13) Uani 1 1 d D . . .
C75 C 0.6783(7) 0.5965(5) 0.7399(3) 0.0725(17) Uani 1 1 d D . . .
H75A H 0.696254 0.602429 0.781385 0.109 Uiso 1 1 calc GR . . .
H75B H 0.683566 0.533389 0.730105 0.109 Uiso 1 1 calc GR . . .
H75C H 0.585392 0.622851 0.730605 0.109 Uiso 1 1 calc GR . . .
N2 N 0.8000(4) 0.6417(3) 0.64206(17) 0.0423(8) Uani 1 1 d D . . .
C76 C 0.6986(6) 0.5877(4) 0.6109(3) 0.0617(14) Uani 1 1 d D . . .
H76A H 0.645232 0.625947 0.583061 0.093 Uiso 1 1 calc GR . . .
H76B H 0.635257 0.562174 0.638966 0.093 Uiso 1 1 calc GR . . .
H76C H 0.749328 0.539652 0.590192 0.093 Uiso 1 1 calc GR . . .
B65 B 0.6009(12) 0.7959(6) 1.1019(5) 0.031(4) Uani 0.569(8) 1 d D P A 1
C101 C 0.5610(10) 0.8400(7) 1.0370(3) 0.044(2) Uani 0.569(8) 1 d D P A 1
H10A H 0.646433 0.853935 1.016620 0.066 Uiso 0.569(8) 1 calc GR P A 1
H10B H 0.502042 0.894693 1.041681 0.066 Uiso 0.569(8) 1 calc GR P A 1
H10C H 0.511163 0.797543 1.014584 0.066 Uiso 0.569(8) 1 calc GR P A 1
N4 N 0.4711(8) 0.7735(10) 1.1393(5) 0.031(2) Uani 0.569(8) 1 d D P A 1
C102 C 0.3455(8) 0.7488(7) 1.1069(5) 0.049(2) Uani 0.569(8) 1 d D P A 1
H10D H 0.307915 0.800256 1.084144 0.073 Uiso 0.569(8) 1 calc GR P A 1
H10E H 0.275034 0.729992 1.134428 0.073 Uiso 0.569(8) 1 calc GR P A 1
H10F H 0.371087 0.699805 1.080900 0.073 Uiso 0.569(8) 1 calc GR P A 1
B67 B 0.4771(11) 0.7715(7) 1.2028(6) 0.036(3) Uani 0.569(8) 1 d D P A 1
C112 C 0.3453(11) 0.7428(8) 1.2406(5) 0.069(3) Uani 0.569(8) 1 d D P A 1
H11A H 0.259427 0.768661 1.222910 0.103 Uiso 0.569(8) 1 calc GR P A 1
H11B H 0.353187 0.764455 1.280172 0.103 Uiso 0.569(8) 1 calc GR P A 1
H11C H 0.343301 0.677816 1.241706 0.103 Uiso 0.569(8) 1 calc GR P A 1
N5 N 0.6067(11) 0.7966(6) 1.2311(4) 0.033(2) Uani 0.569(8) 1 d D P A 1
C113 C 0.6285(14) 0.7773(8) 1.2947(3) 0.072(3) Uani 0.569(8) 1 d D P A 1
H11D H 0.616625 0.832810 1.316144 0.108 Uiso 0.569(8) 1 calc GR P A 1
H11E H 0.722548 0.750646 1.301100 0.108 Uiso 0.569(8) 1 calc GR P A 1
H11F H 0.560492 0.735911 1.308446 0.108 Uiso 0.569(8) 1 calc GR P A 1
B66 B 0.7068(9) 0.8487(8) 1.1998(5) 0.033(2) Uani 0.569(8) 1 d D P A 1
C111 C 0.8228(10) 0.9001(8) 1.2356(5) 0.062(3) Uani 0.569(8) 1 d D P A 1
H11G H 0.814924 0.885831 1.277056 0.093 Uiso 0.569(8) 1 calc GR P A 1
H11H H 0.807153 0.964453 1.229347 0.093 Uiso 0.569(8) 1 calc GR P A 1
H11I H 0.915858 0.880935 1.222004 0.093 Uiso 0.569(8) 1 calc GR P A 1
N6 N 0.7010(8) 0.8518(6) 1.1380(4) 0.0289(18) Uani 0.569(8) 1 d D P A 1
C110 C 0.8022(9) 0.9043(6) 1.1054(4) 0.048(2) Uani 0.569(8) 1 d D P A 1
H11J H 0.857808 0.864909 1.079884 0.072 Uiso 0.569(8) 1 calc GR P A 1
H11K H 0.863532 0.931868 1.132697 0.072 Uiso 0.569(8) 1 calc GR P A 1
H11L H 0.751983 0.950754 1.081996 0.072 Uiso 0.569(8) 1 calc GR P A 1
B65A B 0.6262(15) 0.8022(6) 1.1081(6) 0.040(6) Uani 0.431(8) 1 d D P A 2
C1 C 0.6335(17) 0.8736(9) 1.0513(5) 0.055(3) Uani 0.431(8) 1 d D P A 2
H1A H 0.729920 0.888651 1.045069 0.082 Uiso 0.431(8) 1 calc GR P A 2
H1B H 0.575984 0.927799 1.059246 0.082 Uiso 0.431(8) 1 calc GR P A 2
H1C H 0.598994 0.845823 1.016518 0.082 Uiso 0.431(8) 1 calc GR P A 2
N4A N 0.4695(16) 0.7824(15) 1.1198(6) 0.042(4) Uani 0.431(8) 1 d D P A 2
C2 C 0.3739(15) 0.7768(10) 1.0693(5) 0.054(3) Uani 0.431(8) 1 d D P A 2
H2A H 0.356768 0.836032 1.051513 0.081 Uiso 0.431(8) 1 calc GR P A 2
H2B H 0.285666 0.754379 1.082470 0.081 Uiso 0.431(8) 1 calc GR P A 2
H2C H 0.416433 0.736313 1.040709 0.081 Uiso 0.431(8) 1 calc GR P A 2
B67A B 0.4161(16) 0.7689(10) 1.1779(7) 0.052(4) Uani 0.431(8) 1 d D P A 2
C3 C 0.2529(15) 0.7487(13) 1.1893(8) 0.083(5) Uani 0.431(8) 1 d D P A 2
H3A H 0.195362 0.776459 1.158137 0.124 Uiso 0.431(8) 1 calc GR P A 2
H3B H 0.222720 0.773247 1.226535 0.124 Uiso 0.431(8) 1 calc GR P A 2
H3C H 0.243048 0.684314 1.189890 0.124 Uiso 0.431(8) 1 calc GR P A 2
N5A N 0.5122(17) 0.7769(9) 1.2272(4) 0.055(4) Uani 0.431(8) 1 d D P A 2
C4 C 0.468(2) 0.7404(14) 1.2852(5) 0.086(6) Uani 0.431(8) 1 d D P A 2
H4A H 0.422137 0.788353 1.307649 0.130 Uiso 0.431(8) 1 calc GR P A 2
H4B H 0.549748 0.715458 1.306389 0.130 Uiso 0.431(8) 1 calc GR P A 2
H4C H 0.403160 0.693701 1.279354 0.130 Uiso 0.431(8) 1 calc GR P A 2
B66A B 0.638(2) 0.8261(12) 1.2207(6) 0.049(7) Uani 0.431(8) 1 d D P A 2
C5 C 0.7264(17) 0.8406(12) 1.2799(6) 0.073(4) Uani 0.431(8) 1 d D P A 2
H5A H 0.662085 0.850737 1.312344 0.109 Uiso 0.431(8) 1 calc GR P A 2
H5B H 0.782580 0.892275 1.274728 0.109 Uiso 0.431(8) 1 calc GR P A 2
H5C H 0.787482 0.787544 1.288200 0.109 Uiso 0.431(8) 1 calc GR P A 2
N6A N 0.6890(12) 0.8449(8) 1.1643(6) 0.039(3) Uani 0.431(8) 1 d D P A 2
C6 C 0.8221(13) 0.8889(9) 1.1555(6) 0.058(4) Uani 0.431(8) 1 d D P A 2
H6A H 0.891292 0.846504 1.138692 0.087 Uiso 0.431(8) 1 calc GR P A 2
H6B H 0.855876 0.908732 1.192791 0.087 Uiso 0.431(8) 1 calc GR P A 2
H6C H 0.806637 0.940257 1.129086 0.087 Uiso 0.431(8) 1 calc GR P A 2

loop_
_atom_site_aniso_label
_atom_site_aniso_U_11
_atom_site_aniso_U_22
_atom_site_aniso_U_33
_atom_site_aniso_U_23
_atom_site_aniso_U_13
_atom_site_aniso_U_12
K1 0.0283(5) 0.0568(6) 0.0336(5) -0.0035(4) -0.0037(3) 0.0020(4)
K2 0.0317(5) 0.0891(8) 0.0385(5) 0.0139(5) 0.0100(4) 0.0214(5)
O10 0.0332(16) 0.0493(17) 0.0322(14) -0.0072(12) -0.0002(12) 0.0005(13)
O8 0.0304(16) 0.067(2) 0.0325(15) -0.0062(13) 0.0000(12) 0.0006(14)
O12 0.0307(16) 0.066(2) 0.0414(17) -0.0065(14) -0.0063(13) 0.0101(14)
F4 0.0537(17) 0.0594(16) 0.0345(13) 0.0081(11) 0.0110(11) 0.0033(13)
F5 0.0485(16) 0.0679(18) 0.0342(13) -0.0003(11) -0.0147(11) 0.0062(13)
O6 0.0266(17) 0.090(3) 0.0504(19) 0.0206(18) 0.0131(14) 0.0215(17)
O1 0.0348(18) 0.083(3) 0.0424(18) 0.0146(16) 0.0024(14) 0.0176(17)
O7 0.0360(17) 0.060(2) 0.0407(17) -0.0044(14) -0.0006(13) -0.0062(14)
O11 0.0345(17) 0.0561(19) 0.0346(15) -0.0091(13) -0.0065(12) 0.0058(13)
O9 0.0336(16) 0.0522(18) 0.0385(16) -0.0031(12) -0.0033(12) -0.0009(13)
O2 0.044(2) 0.087(3) 0.0447(19) 0.0095(17) 0.0058(15) 0.0193(18)
O4 0.0303(17) 0.092(3) 0.0391(17) 0.0243(17) 0.0050(13) 0.0149(17)
F6 0.0579(19) 0.092(2) 0.0411(15) 0.0165(14) 0.0247(14) 0.0285(16)
F7 0.067(2) 0.081(2) 0.0368(14) -0.0177(13) -0.0177(13) 0.0271(16)
O3 0.0356(18) 0.076(2) 0.0479(19) 0.0111(16) 0.0083(14) 0.0181(16)
O5 0.0310(18) 0.092(3) 0.0462(19) 0.0203(17) 0.0135(14) 0.0217(17)
C94 0.026(2) 0.084(4) 0.038(2) -0.015(2) -0.0048(17) 0.012(2)
C96 0.039(3) 0.074(3) 0.046(3) 0.002(2) 0.001(2) -0.009(2)
C100 0.030(2) 0.056(3) 0.039(2) -0.0137(19) 0.0008(17) 0.0018(19)
C93 0.029(2) 0.071(3) 0.044(2) -0.015(2) -0.0113(18) 0.015(2)
C90 0.034(2) 0.045(2) 0.038(2) -0.0006(17) 0.0010(17) -0.0040(18)
C109 0.047(3) 0.060(3) 0.037(2) -0.0042(19) 0.0014(19) -0.007(2)
C89 0.030(2) 0.051(2) 0.032(2) 0.0023(16) -0.0027(16) -0.0033(18)
C27 0.048(3) 0.055(3) 0.036(2) 0.0028(19) -0.0019(19) -0.001(2)
C99 0.039(2) 0.056(3) 0.041(2) -0.0120(19) -0.0088(19) 0.008(2)
C91 0.042(3) 0.050(3) 0.043(2) -0.0046(19) -0.0004(19) 0.009(2)
C31 0.041(3) 0.065(3) 0.036(2) 0.009(2) -0.0020(19) 0.004(2)
C32 0.036(2) 0.055(3) 0.0268(19) 0.0024(17) -0.0034(16) -0.0030(19)
C105 0.044(3) 0.057(3) 0.032(2) -0.0070(18) -0.0005(18) -0.003(2)
C85 0.028(2) 0.085(4) 0.059(3) 0.024(3) 0.014(2) 0.019(2)
C104 0.037(2) 0.051(3) 0.029(2) -0.0044(17) 0.0024(16) 0.0039(19)
C92 0.048(3) 0.057(3) 0.035(2) -0.0019(19) -0.0017(19) 0.008(2)
C80 0.026(2) 0.107(5) 0.067(4) 0.040(3) 0.011(2) 0.018(3)
C106 0.050(3) 0.071(3) 0.037(2) -0.009(2) -0.013(2) 0.010(2)
C82 0.028(2) 0.094(4) 0.037(2) 0.004(2) 0.0051(18) 0.008(2)
C86 0.032(3) 0.097(4) 0.050(3) 0.028(3) 0.013(2) 0.024(3)
C41 0.054(3) 0.087(4) 0.032(2) 0.014(2) 0.011(2) 0.019(3)
C97 0.048(3) 0.054(3) 0.045(3) -0.007(2) -0.003(2) -0.007(2)
C88 0.051(3) 0.090(4) 0.050(3) 0.003(3) 0.001(2) 0.009(3)
C44 0.034(2) 0.055(3) 0.028(2) 0.0035(17) -0.0008(16) 0.0061(19)
C83 0.035(3) 0.089(4) 0.045(3) 0.019(2) 0.004(2) 0.014(2)
C95 0.039(3) 0.087(4) 0.033(2) 0.000(2) 0.0038(19) -0.002(2)
C108 0.073(4) 0.056(3) 0.038(2) 0.002(2) 0.000(2) -0.006(3)
C103 0.040(3) 0.067(3) 0.029(2) -0.0038(19) 0.0025(17) 0.007(2)
C98 0.054(3) 0.051(3) 0.038(2) 0.0000(19) -0.005(2) -0.004(2)
C79 0.036(3) 0.094(4) 0.062(3) 0.034(3) 0.017(2) 0.027(3)
C81 0.026(2) 0.100(4) 0.039(2) 0.009(2) 0.0066(18) 0.012(2)
C84 0.040(3) 0.083(4) 0.053(3) 0.016(3) 0.009(2) 0.016(3)
C87 0.043(3) 0.105(5) 0.048(3) 0.007(3) 0.003(2) 0.017(3)
C77 0.055(3) 0.066(3) 0.049(3) 0.003(2) -0.002(2) 0.008(3)
C56 0.085(4) 0.060(3) 0.032(2) -0.003(2) 0.000(2) -0.005(3)
C78 0.055(3) 0.082(4) 0.041(3) 0.008(2) 0.003(2) 0.023(3)
C107 0.079(4) 0.061(3) 0.031(2) -0.005(2) -0.011(2) 0.007(3)
C70 0.095(5) 0.070(4) 0.029(2) 0.001(2) 0.013(3) 0.020(3)
B63 0.033(2) 0.047(3) 0.029(2) -0.0006(18) -0.0001(18) -0.006(2)
C71 0.063(3) 0.064(3) 0.035(2) -0.002(2) -0.004(2) 0.009(3)
N1 0.0283(19) 0.050(2) 0.050(2) 0.0046(16) -0.0016(15) -0.0062(16)
C72 0.038(3) 0.070(4) 0.089(4) 0.018(3) 0.014(3) -0.005(2)
B61 0.063(4) 0.043(3) 0.060(3) 0.005(2) -0.039(3) -0.009(3)
C73 0.076(4) 0.096(5) 0.065(4) 0.007(3) -0.033(3) -0.029(4)
N3 0.065(3) 0.060(2) 0.0273(18) 0.0035(16) -0.0038(17) -0.001(2)
C74 0.094(5) 0.084(4) 0.031(3) 0.000(2) -0.003(3) -0.006(3)
B64 0.050(3) 0.051(3) 0.050(3) 0.007(2) 0.001(2) 0.003(2)
C75 0.067(4) 0.091(5) 0.059(3) 0.019(3) 0.008(3) -0.010(3)
N2 0.034(2) 0.048(2) 0.045(2) 0.0062(16) -0.0017(15) -0.0078(16)
C76 0.054(3) 0.066(3) 0.066(3) 0.006(3) -0.012(3) -0.018(3)
B65 0.015(5) 0.050(8) 0.027(6) -0.005(5) -0.003(4) 0.002(4)
C101 0.039(5) 0.056(5) 0.034(4) -0.008(3) 0.001(3) 0.017(4)
N4 0.011(4) 0.053(5) 0.030(7) -0.006(5) 0.007(3) -0.004(3)
C102 0.015(4) 0.063(5) 0.068(7) -0.018(5) -0.012(4) 0.000(3)
B67 0.027(6) 0.049(5) 0.033(8) -0.011(6) 0.012(5) -0.008(5)
C112 0.051(6) 0.088(8) 0.069(7) -0.015(5) 0.031(5) -0.019(5)
N5 0.042(5) 0.032(6) 0.023(4) 0.001(4) -0.004(4) 0.001(4)
C113 0.095(9) 0.094(8) 0.025(4) -0.003(4) 0.014(5) 0.016(7)
B66 0.023(5) 0.046(6) 0.030(6) 0.002(5) 0.005(4) -0.001(4)
C111 0.035(5) 0.090(7) 0.063(6) -0.029(5) -0.008(4) -0.004(5)
N6 0.014(3) 0.045(4) 0.028(5) -0.004(4) 0.005(3) -0.006(3)
C110 0.034(4) 0.059(5) 0.053(5) 0.001(4) 0.015(4) -0.013(4)
B65A 0.025(9) 0.053(11) 0.042(10) 0.013(7) 0.001(7) -0.004(7)
C1 0.067(9) 0.058(8) 0.039(6) -0.004(5) 0.010(6) -0.005(7)
N4A 0.061(9) 0.047(7) 0.017(7) -0.003(6) -0.006(5) -0.009(5)
C2 0.067(8) 0.070(8) 0.026(6) -0.004(5) -0.014(5) -0.008(6)
B67A 0.074(12) 0.046(7) 0.037(9) -0.013(6) -0.006(9) -0.012(8)
C3 0.076(11) 0.102(13) 0.073(10) -0.015(9) 0.012(8) -0.032(9)
N5A 0.083(11) 0.067(7) 0.016(6) -0.012(5) -0.010(6) -0.010(7)
C4 0.093(12) 0.132(15) 0.039(7) 0.005(8) 0.001(7) -0.048(11)
B66A 0.09(2) 0.022(9) 0.033(10) 0.007(6) -0.024(11) -0.012(8)
C5 0.078(10) 0.100(12) 0.041(7) -0.014(7) -0.025(7) -0.012(8)
N6A 0.045(6) 0.040(5) 0.033(8) 0.002(7) 0.011(7) -0.008(4)
C6 0.053(7) 0.057(7) 0.068(9) -0.010(6) 0.001(6) -0.037(6)

loop_
_atom_type_symbol
_atom_type_description
_atom_type_scat_dispersion_real
_atom_type_scat_dispersion_imag
_atom_type_scat_source
C C 0.0181 0.0091 'International Tables Vol C Tables 4.2.6.8 and 6.1.1.4'
H H 0.0000 0.0000 'International Tables Vol C Tables 4.2.6.8 and 6.1.1.4'
B B 0.0090 0.0039 'International Tables Vol C Tables 4.2.6.8 and 6.1.1.4'
N N 0.0311 0.0180 'International Tables Vol C Tables 4.2.6.8 and 6.1.1.4'
O O 0.0492 0.0322 'International Tables Vol C Tables 4.2.6.8 and 6.1.1.4'
F F 0.0727 0.0534 'International Tables Vol C Tables 4.2.6.8 and 6.1.1.4'
K K 0.3868 1.0657 'International Tables Vol C Tables 4.2.6.8 and 6.1.1.4'

loop_
_geom_angle_atom_site_label_1
_geom_angle_atom_site_label_2
_geom_angle_atom_site_label_3
_geom_angle
_geom_angle_site_symmetry_3
O10 K1 O7 118.00(10) .
O10 K1 O9 59.32(9) .
O12 K1 O10 120.36(10) .
O12 K1 O7 119.66(10) .
O12 K1 O11 60.39(10) .
O12 K1 O9 157.43(10) .
F5 K1 O10 122.07(9) .
F5 K1 O12 75.72(9) .
F5 K1 O7 86.34(9) .
F5 K1 O11 106.40(9) .
F5 K1 O9 125.02(9) .
O7 K1 O9 59.48(9) .
O11 K1 O10 59.97(9) .
O11 K1 O7 166.18(10) .
O11 K1 O9 114.50(9) .
O6 K2 O2 119.50(11) .
O6 K2 O4 119.64(13) .
O6 K2 F6 76.30(10) .
O6 K2 O3 156.16(11) .
O6 K2 O5 60.02(11) .
O4 K2 O2 118.04(12) .
F6 K2 O2 87.98(11) .
F6 K2 O4 122.40(10) .
F6 K2 O3 125.75(11) .
O3 K2 O2 59.14(11) .
O3 K2 O4 59.46(11) .
O5 K2 O2 163.76(11) .
O5 K2 O4 59.62(11) .
O5 K2 F6 106.88(11) .
O5 K2 O3 113.92(12) .
C100 O10 K1 115.1(2) .
C89 O10 K1 116.4(2) .
C89 O10 C100 113.1(3) .
C94 O8 K1 107.0(2) .
C95 O8 K1 108.0(3) .
C95 O8 C94 112.1(4) .
C93 O12 K1 117.0(3) .
C93 O12 C92 113.7(4) .
C92 O12 K1 115.4(3) .
C32 F4 K1 89.9(2) .
C32 F5 K1 114.8(2) .
C85 O6 K2 117.5(3) .
C84 O6 K2 115.8(3) .
C84 O6 C85 113.7(4) .
C86 O1 K2 106.4(3) .
C86 O1 C87 112.3(5) .
C87 O1 K2 108.5(3) .
C96 O7 K1 117.6(3) .
C96 O7 C97 112.5(4) .
C97 O7 K1 116.3(3) .
C90 O11 K1 107.2(2) .
C90 O11 C91 113.9(3) .
C91 O11 K1 111.6(3) .
C99 O9 K1 114.9(2) .
C98 O9 K1 114.4(3) .
C98 O9 C99 111.2(4) .
C88 O2 K2 118.5(4) .
C77 O2 K2 116.6(3) .
C77 O2 C88 111.7(4) .
C80 O4 K2 115.2(3) .
C80 O4 C81 112.5(5) .
C81 O4 K2 116.4(3) .
C103 F6 K2 111.3(3) .
C103 F7 K2 92.5(3) .
C79 O3 K2 114.2(3) .
C78 O3 K2 114.9(3) .
C78 O3 C79 111.6(4) .
C82 O5 K2 108.3(3) .
C83 O5 K2 112.9(3) .
C83 O5 C82 113.4(4) .
O8 C94 C93 109.4(4) .
O7 C96 C95 109.8(4) .
O10 C100 C99 109.1(4) .
O12 C93 C94 106.6(4) .
O11 C90 K1 50.0(2) .
O11 C90 C89 107.7(3) .
C89 C90 K1 85.0(2) .
C108 C109 C104 121.3(5) .
O10 C89 C90 107.5(3) .
C44 C27 C56 120.4(5) .
O9 C99 C100 108.1(4) .
O11 C91 C92 108.1(4) .
C44 C31 C41 119.7(5) .
F4 C32 F5 101.7(3) .
F4 C32 C44 106.7(3) .
F4 C32 B63 110.5(3) .
F5 C32 C44 106.8(3) .
F5 C32 B63 109.8(3) .
C44 C32 B63 119.8(3) .
C104 C105 C106 121.3(5) .
O6 C85 C86 106.7(4) .
C109 C104 C103 119.7(4) .
C105 C104 C109 117.7(4) .
C105 C104 C103 122.6(4) .
O12 C92 C91 106.5(4) .
O4 C80 C79 108.9(5) .
C107 C106 C105 120.3(5) .
O5 C82 K2 49.0(3) .
O5 C82 C81 107.5(4) .
C81 C82 K2 84.6(3) .
O1 C86 C85 109.5(5) .
C70 C41 C31 120.0(5) .
O7 C97 C98 109.3(4) .
O2 C88 C87 108.8(5) .
C27 C44 C31 119.5(4) .
C27 C44 C32 120.3(4) .
C31 C44 C32 120.2(4) .
O5 C83 C84 107.4(4) .
O8 C95 C96 108.1(4) .
C107 C108 C109 119.8(5) .
F6 C103 F7 101.1(3) .
F6 C103 C104 105.6(4) .
F6 C103 B65 112.5(5) .
F6 C103 B65A 107.5(6) .
F7 C103 C104 107.0(4) .
F7 C103 B65 107.8(5) .
F7 C103 B65A 117.9(6) .
C104 C103 B65 121.0(5) .
C104 C103 B65A 116.2(6) .
O9 C98 C97 108.9(4) .
O3 C79 C80 109.0(5) .
O4 C81 C82 107.8(4) .
O6 C84 C83 106.9(5) .
O1 C87 C88 109.1(5) .
O2 C77 C78 109.4(5) .
C70 C56 C27 120.0(5) .
O3 C78 C77 109.1(5) .
C108 C107 C106 119.5(5) .
C41 C70 C56 120.4(5) .
C71 B63 C32 107.1(3) .
N1 B63 C32 108.7(3) .
N1 B63 C71 111.1(4) .
N2 B63 C32 107.2(3) .
N2 B63 C71 113.5(4) .
N2 B63 N1 109.1(3) .
B63 C71 K1 110.1(3) .
C72 N1 B63 119.2(4) .
B61 N1 B63 119.9(4) .
B61 N1 C72 120.6(5) .
N1 B61 C73 122.7(6) .
N1 B61 N3 118.2(4) .
N3 B61 C73 119.0(5) .
B61 N3 C74 119.5(5) .
B64 N3 B61 121.1(4) .
B64 N3 C74 119.4(5) .
N3 C74 K2 164.6(4) .
N3 B64 C75 120.6(5) .
N2 B64 N3 118.9(5) .
N2 B64 C75 120.5(5) .
B64 N2 B63 123.0(4) .
B64 N2 C76 120.2(4) .
C76 N2 B63 116.1(4) .
C101 B65 C103 106.3(6) .
N4 B65 C103 109.8(8) .
N4 B65 C101 113.9(9) .
N6 B65 C103 102.2(7) .
N6 B65 C101 113.8(8) .
N6 B65 N4 110.1(7) .
B65 C101 K2 111.0(4) .
C102 N4 B65 116.5(9) .
B67 N4 B65 121.2(8) .
B67 N4 C102 122.2(8) .
N4 B67 C112 120.5(10) .
N4 B67 N5 118.3(7) .
N5 B67 C112 121.2(11) .
B67 N5 C113 119.7(10) .
B66 N5 B67 121.0(8) .
B66 N5 C113 119.0(10) .
N5 C113 K1 165.2(9) 1_556
N5 B66 C111 119.9(10) .
N6 B66 N5 118.3(9) .
N6 B66 C111 121.8(10) .
B66 N6 B65 123.2(8) .
B66 N6 C110 119.1(8) .
C110 N6 B65 117.4(8) .
C1 B65A C103 109.6(8) .
N4A B65A C103 103.7(11) .
N4A B65A C1 109.0(11) .
N4A B65A N6A 109.3(9) .
N6A B65A C103 115.1(9) .
N6A B65A C1 109.9(9) .
B65A C1 K2 105.0(7) .
C2 N4A B65A 118.7(11) .
B67A N4A B65A 122.1(11) .
B67A N4A C2 119.2(12) .
N4A B67A C3 121.4(13) .
N4A B67A N5A 118.0(11) .
N5A B67A C3 120.6(13) .
B67A N5A C4 117.2(13) .
B66A N5A B67A 120.8(11) .
B66A N5A C4 121.7(12) .
N5A B66A C5 116.3(12) .
N6A B66A N5A 119.4(11) .
N6A B66A C5 123.4(14) .
B66A N6A B65A 121.7(10) .
B66A N6A C6 121.4(12) .
C6 N6A B65A 115.6(10) .

loop_
_geom_bond_atom_site_label_1
_geom_bond_atom_site_label_2
_geom_bond_distance
K1 O10 2.831(3)
K1 O12 2.790(3)
K1 F5 2.782(3)
K1 O7 2.832(3)
K1 O11 2.806(4)
K1 O9 2.846(3)
K2 O6 2.773(4)
K2 O2 2.845(5)
K2 O4 2.841(4)
K2 F6 2.817(3)
K2 O3 2.834(4)
K2 O5 2.808(5)
O10 C100 1.432(5)
O10 C89 1.417(5)
O8 C94 1.432(6)
O8 C95 1.420(6)
O12 C93 1.426(6)
O12 C92 1.426(6)
F4 C32 1.420(5)
F5 C32 1.425(5)
O6 C85 1.440(6)
O6 C84 1.427(8)
O1 C86 1.418(7)
O1 C87 1.442(8)
O7 C96 1.411(6)
O7 C97 1.437(6)
O11 C90 1.418(5)
O11 C91 1.427(5)
O9 C99 1.428(6)
O9 C98 1.418(6)
O2 C88 1.433(7)
O2 C77 1.418(7)
O4 C80 1.419(7)
O4 C81 1.422(7)
F6 C103 1.418(6)
F7 C103 1.419(6)
O3 C79 1.424(6)
O3 C78 1.417(8)
O5 C82 1.434(6)
O5 C83 1.399(7)
C94 C93 1.481(8)
C96 C95 1.496(8)
C100 C99 1.479(7)
C90 C89 1.507(6)
C109 C104 1.394(7)
C109 C108 1.389(7)
C27 C44 1.386(7)
C27 C56 1.390(7)
C91 C92 1.495(7)
C31 C41 1.406(7)
C31 C44 1.397(7)
C32 C44 1.503(6)
C32 B63 1.670(6)
C105 C104 1.381(7)
C105 C106 1.383(7)
C85 C86 1.482(9)
C104 C103 1.502(7)
C80 C79 1.480(10)
C106 C107 1.380(9)
C82 C81 1.486(8)
C41 C70 1.373(10)
C97 C98 1.493(7)
C88 C87 1.486(9)
C83 C84 1.509(7)
C108 C107 1.378(9)
C103 B65 1.683(8)
C103 B65A 1.686(9)
C77 C78 1.494(8)
C56 C70 1.388(9)
B63 C71 1.640(6)
B63 N1 1.556(6)
B63 N2 1.536(6)
N1 C72 1.448(6)
N1 B61 1.441(7)
B61 C73 1.591(7)
B61 N3 1.456(8)
N3 C74 1.473(6)
N3 B64 1.432(7)
B64 C75 1.606(8)
B64 N2 1.372(7)
N2 C76 1.472(6)
B65 C101 1.629(11)
B65 N4 1.538(11)
B65 N6 1.537(13)
N4 C102 1.465(10)
N4 B67 1.436(13)
B67 C112 1.585(10)
B67 N5 1.452(13)
N5 C113 1.474(11)
N5 B66 1.432(11)
B66 C111 1.600(11)
B66 N6 1.398(12)
N6 C110 1.459(9)
B65A C1 1.650(13)
B65A N4A 1.548(14)
B65A N6A 1.562(14)
N4A C2 1.464(12)
N4A B67A 1.422(14)
B67A C3 1.608(14)
B67A N5A 1.449(14)
N5A C4 1.479(13)
N5A B66A 1.436(15)
B66A C5 1.603(14)
B66A N6A 1.391(14)
N6A C6 1.462(12)

loop_
_twin_individual_id
_twin_individual_mass_fraction_refined
1 0.716(6)
2 0.284(6)
